data_4110310
loop_
_publ_author_name
'Zuo Xiao'
'Jiayao Yao'
'Dazhi Yang'
'Fudong Wang'
'Shaohua Huang'
'Liangbing Gan'
'Zhenshan Jia'
'Zhongping Jiang'
'Xiaobing Yang'
'Bo Zheng'
'Gu Yuan'
'Shiwei Zhang'
'Zheming Wang'

_publ_section_title
;
 Synthesis of [59]Fullerenones through Peroxide-Mediated Stepwise Cleavage
 of Fullerene Skeleton Bonds and X-ray Structures of Their
 Water-Encapsulated Open-Cage Complexes
;
_journal_name_full 'Journal of the American Chemical Society'
_journal_page_first 16149
_journal_page_last 16162
_journal_paper_doi 10.1021/ja0763798
_journal_volume 129
_journal_year 2007
_chemical_formula_sum 'C90 H46 Cl12 N2 O13'
_chemical_formula_weight 1788.69
_chemical_name_systematic
; 
 ? 
;
_space_group_IT_number 2
_symmetry_cell_setting triclinic
_symmetry_space_group_name_Hall '-P 1'
_symmetry_space_group_name_H-M 'P -1'
_atom_sites_solution_hydrogens 'geom or difmap'
_atom_sites_solution_primary direct
_atom_sites_solution_secondary difmap
_audit_creation_method SHELXL-97
_cell_angle_alpha 87.21(3)
_cell_angle_beta 77.50(3)
_cell_angle_gamma 75.58(3)
_cell_formula_units_Z 2
_cell_length_a 13.586(3)
_cell_length_b 17.026(3)
_cell_length_c 17.336(4)
_cell_measurement_reflns_used 23858
_cell_measurement_temperature 293(2)
_cell_measurement_theta_max 25.03
_cell_measurement_theta_min 2.23
_cell_volume 3791.6(15)
_computing_cell_refinement Rapid-AUTO
_computing_data_collection 'Rapid-AUTO (Rigaku,2000)'
_computing_data_reduction 'CrystalStructure (Rigaku/MSC,2000)'
_computing_molecular_graphics 'Siemens SHELXTL V4.2,(Sheldrick,1990)'
_computing_publication_material SHELXL-97,(Sheldrick,1997)
_computing_structure_refinement SHELXL-97,(Sheldrick,1997)
_computing_structure_solution SHELXS-97,(Sheldrick,1997)
_diffrn_ambient_temperature 293(2)
_diffrn_detector_area_resol_mean 10.00
_diffrn_measured_fraction_theta_full 0.954
_diffrn_measured_fraction_theta_max 0.954
_diffrn_measurement_device_type 'Rigaku RAXIS RAPID IP'
_diffrn_measurement_method \W
_diffrn_radiation_monochromator graphite
_diffrn_radiation_source 'fine-focus sealed tube'
_diffrn_radiation_type MoK\a
_diffrn_radiation_wavelength 0.71073
_diffrn_reflns_av_R_equivalents 0.0316
_diffrn_reflns_av_sigmaI/netI 0.0706
_diffrn_reflns_limit_h_max 15
_diffrn_reflns_limit_h_min -16
_diffrn_reflns_limit_k_max 20
_diffrn_reflns_limit_k_min -20
_diffrn_reflns_limit_l_max 20
_diffrn_reflns_limit_l_min -20
_diffrn_reflns_number 23858
_diffrn_reflns_theta_full 25.03
_diffrn_reflns_theta_max 25.03
_diffrn_reflns_theta_min 2.23
_diffrn_standards_decay_% 0
_diffrn_standards_interval_count 0
_diffrn_standards_interval_time 0
_diffrn_standards_number 0
_exptl_absorpt_coefficient_mu 0.510
_exptl_absorpt_correction_T_max 0.912
_exptl_absorpt_correction_T_min 0.775
_exptl_absorpt_correction_type empirical
_exptl_absorpt_process_details
; 
                                  HIGASHI, T. (1995). Abscor-empirical
                                  Absorption Correction based on Fourier
                                  Series Approximation.
                                  Rigaku Corporation,Tokyo,Japan.
;
_exptl_crystal_colour red
_exptl_crystal_density_diffrn 1.567
_exptl_crystal_description block
_exptl_crystal_F_000 1816
_exptl_crystal_size_max 0.50
_exptl_crystal_size_mid 0.20
_exptl_crystal_size_min 0.18
_refine_diff_density_max 2.620
_refine_diff_density_min -0.806
_refine_diff_density_rms 0.089
_refine_ls_extinction_coef 0.0011(6)
_refine_ls_extinction_expression Fc^*^=kFc[1+0.001xFc^2^\l^3^/sin(2\q)]^-1/4^
_refine_ls_extinction_method SHELXL
_refine_ls_goodness_of_fit_ref 1.013
_refine_ls_hydrogen_treatment mixed
_refine_ls_matrix_type full
_refine_ls_number_parameters 1055
_refine_ls_number_reflns 12793
_refine_ls_number_restraints 0
_refine_ls_restrained_S_all 1.013
_refine_ls_R_factor_all 0.1283
_refine_ls_R_factor_gt 0.0789
_refine_ls_shift/su_max 0.000
_refine_ls_shift/su_mean 0.000
_refine_ls_structure_factor_coef Fsqd
_refine_ls_weighting_details 'calc w=1/[\s^2^(Fo^2^)+(0.1550P)^2^+0.0000P] where P=(Fo^2^+2Fc^2^)/3'
_refine_ls_weighting_scheme calc
_refine_ls_wR_factor_gt 0.2143
_refine_ls_wR_factor_ref 0.2411
_reflns_number_gt 7486
_reflns_number_total 12793
_reflns_threshold_expression >2sigma(I)
_cod_data_source_file ja0763798si20070823_053149.cif
_cod_data_source_block a
_cod_original_cell_volume 3791.8(13)
_cod_database_code 4110310

loop_
_symmetry_equiv_pos_as_xyz
'x, y, z'
'-x, -y, -z'

loop_
_atom_site_label
_atom_site_type_symbol
_atom_site_fract_x
_atom_site_fract_y
_atom_site_fract_z
_atom_site_U_iso_or_equiv
_atom_site_adp_type
_atom_site_occupancy
_atom_site_symmetry_multiplicity
_atom_site_calc_flag
_atom_site_refinement_flags
Cl1 Cl 0.31680(11) 0.77846(9) 0.30580(10) 0.0565(4) Uani 1 1 d .
Cl2 Cl 0.15304(14) 0.74176(15) 0.42755(10) 0.0837(6) Uani 1 1 d .
Cl3 Cl 0.27364(14) 0.62028(10) 0.30975(15) 0.0832(6) Uani 1 1 d .
Cl4 Cl 0.90474(14) 1.00575(9) 0.14132(9) 0.0606(5) Uani 1 1 d .
Cl5 Cl 0.87333(19) 1.14489(11) 0.24012(13) 0.0897(7) Uani 1 1 d .
Cl6 Cl 0.70311(16) 1.11444(15) 0.18013(12) 0.0954(7) Uani 1 1 d .
Cl7 Cl 0.5180(2) 0.40991(18) 0.07864(16) 0.1160(9) Uani 1 1 d .
Cl8 Cl 0.4380(2) 0.29384(19) 0.0185(2) 0.1312(10) Uani 1 1 d .
Cl9 Cl 0.29604(18) 0.4322(2) 0.08049(11) 0.1236(11) Uani 1 1 d .
Cl10 Cl 0.4428(2) 0.89600(16) 0.12523(15) 0.1097(8) Uani 1 1 d .
Cl11 Cl 0.3810(3) 0.9916(2) 0.26390(17) 0.194(2) Uani 1 1 d .
Cl12 Cl 0.4847(2) 1.05264(16) 0.12379(18) 0.1117(8) Uani 1 1 d .
O1 O -0.4505(3) 0.8137(2) 0.3204(2) 0.0379(8) Uani 1 1 d .
O2 O -0.0855(3) 0.73602(19) 0.42447(18) 0.0317(8) Uani 1 1 d .
O3 O -0.3170(3) 0.9128(2) 0.2265(2) 0.0423(9) Uani 1 1 d .
O4 O -0.1757(2) 0.89568(18) 0.28076(19) 0.0317(8) Uani 1 1 d .
O5 O -0.2721(2) 0.77323(18) 0.37918(17) 0.0298(7) Uani 1 1 d .
O6 O -0.4046(2) 0.70675(19) 0.56335(17) 0.0292(7) Uani 1 1 d .
O7 O -0.3351(3) 0.72564(19) 0.61231(18) 0.0334(8) Uani 1 1 d .
O8 O -0.2482(3) 0.7931(2) 0.0914(2) 0.0496(10) Uani 1 1 d .
O9 O -0.1577(3) 0.8209(3) 0.0488(2) 0.0560(11) Uani 1 1 d .
O10 O 0.0951(2) 0.71367(19) 0.18455(18) 0.0314(7) Uani 1 1 d .
O11 O 0.0799(3) 0.7828(2) 0.1302(2) 0.0425(9) Uani 1 1 d .
O12 O -0.3696(3) 1.1621(2) 0.4200(3) 0.0570(11) Uani 1 1 d .
O13 O 0.0028(4) 1.1383(3) 0.4300(3) 0.0757(14) Uani 1 1 d .
N1 N -0.0045(3) 0.8452(2) 0.2988(2) 0.0329(9) Uani 1 1 d .
N2 N -0.3657(4) 0.8403(2) 0.4931(2) 0.0430(11) Uani 1 1 d .
HN2 H -0.3974 0.8301 0.5477 0.080 Uiso 1 1 d .
C1 C -0.0808(4) 0.3306(3) 0.2585(3) 0.0365(12) Uani 1 1 d .
C2 C -0.1664(4) 0.3314(3) 0.3254(3) 0.0317(11) Uani 1 1 d .
C3 C -0.2621(4) 0.3526(3) 0.2966(3) 0.0328(11) Uani 1 1 d .
C4 C -0.2359(4) 0.3647(3) 0.2126(3) 0.0369(12) Uani 1 1 d .
C5 C -0.1236(4) 0.3502(3) 0.1890(3) 0.0332(12) Uani 1 1 d .
C6 C -0.0790(4) 0.3974(3) 0.1301(3) 0.0354(12) Uani 1 1 d .
C7 C 0.0102(4) 0.4261(3) 0.1386(3) 0.0328(11) Uani 1 1 d .
C8 C 0.0495(4) 0.4088(3) 0.2070(3) 0.0300(11) Uani 1 1 d .
C9 C 0.0038(4) 0.3590(3) 0.2675(3) 0.0326(11) Uani 1 1 d .
C10 C 0.0039(4) 0.3918(3) 0.3439(3) 0.0289(11) Uani 1 1 d .
C11 C -0.0769(4) 0.3914(3) 0.4070(3) 0.0290(11) Uani 1 1 d .
C12 C -0.1647(4) 0.3613(3) 0.3986(3) 0.0315(11) Uani 1 1 d .
C13 C -0.2580(4) 0.4119(3) 0.4459(3) 0.0291(11) Uani 1 1 d .
C14 C -0.3490(4) 0.4312(3) 0.4181(3) 0.0296(11) Uani 1 1 d .
C15 C -0.3527(4) 0.4028(3) 0.3422(3) 0.0330(11) Uani 1 1 d .
C16 C -0.4170(4) 0.4657(3) 0.3051(3) 0.0333(11) Uani 1 1 d .
C17 C -0.3916(4) 0.4785(3) 0.2241(3) 0.0348(12) Uani 1 1 d .
C18 C -0.2999(4) 0.4266(3) 0.1761(3) 0.0329(11) Uani 1 1 d .
C19 C -0.2529(4) 0.4756(3) 0.1164(3) 0.0382(13) Uani 1 1 d .
C20 C -0.1448(4) 0.4606(3) 0.0928(3) 0.0364(12) Uani 1 1 d .
C21 C -0.0966(4) 0.5279(3) 0.0777(2) 0.0339(12) Uani 1 1 d .
C22 C -0.0008(4) 0.5068(3) 0.1062(3) 0.0320(11) Uani 1 1 d .
C23 C 0.0279(3) 0.5659(3) 0.1419(3) 0.0269(10) Uani 1 1 d .
C24 C 0.0632(3) 0.5486(3) 0.2153(3) 0.0285(11) Uani 1 1 d .
C25 C 0.0763(3) 0.4717(3) 0.2455(3) 0.0282(10) Uani 1 1 d .
C26 C 0.0483(3) 0.4609(3) 0.3288(3) 0.0281(10) Uani 1 1 d .
C27 C 0.0051(3) 0.5294(3) 0.3762(3) 0.0251(10) Uani 1 1 d .
C28 C -0.0778(3) 0.5293(3) 0.4430(2) 0.0245(10) Uani 1 1 d .
C29 C -0.1182(4) 0.4617(3) 0.4595(3) 0.0291(11) Uani 1 1 d .
C30 C -0.2288(4) 0.4736(3) 0.4837(2) 0.0271(10) Uani 1 1 d .
C31 C -0.2900(4) 0.5520(3) 0.4933(2) 0.0274(10) Uani 1 1 d .
C32 C -0.3862(3) 0.5722(3) 0.4658(2) 0.0265(10) Uani 1 1 d .
C33 C -0.4137(4) 0.5137(3) 0.4284(3) 0.0287(10) Uani 1 1 d .
C34 C -0.4556(4) 0.5353(3) 0.3585(3) 0.0330(11) Uani 1 1 d .
C35 C -0.4602(3) 0.6128(3) 0.3295(3) 0.0295(11) Uani 1 1 d .
C36 C -0.4296(4) 0.6260(3) 0.2457(3) 0.0312(11) Uani 1 1 d .
C37 C -0.3987(4) 0.5603(3) 0.1944(3) 0.0360(12) Uani 1 1 d .
C38 C -0.3150(4) 0.5592(3) 0.1286(3) 0.0338(12) Uani 1 1 d .
C39 C -0.2679(4) 0.6229(3) 0.1183(3) 0.0339(12) Uani 1 1 d .
C40 C -0.1568(4) 0.6078(3) 0.0894(3) 0.0341(12) Uani 1 1 d .
C41 C -0.1199(4) 0.6697(3) 0.1185(3) 0.0296(11) Uani 1 1 d .
C42 C -0.0292(3) 0.6493(3) 0.1441(3) 0.0262(10) Uani 1 1 d .
C43 C -0.0037(3) 0.6928(3) 0.2089(3) 0.0263(10) Uani 1 1 d .
C44 C 0.0246(3) 0.6212(3) 0.2646(3) 0.0258(10) Uani 1 1 d .
C45 C -0.0032(3) 0.6106(3) 0.3456(3) 0.0246(10) Uani 1 1 d .
C46 C -0.0797(3) 0.6668(3) 0.4115(3) 0.0255(10) Uani 1 1 d .
C47 C -0.1414(4) 0.6109(3) 0.4589(2) 0.0260(10) Uani 1 1 d .
C48 C -0.2486(4) 0.6229(3) 0.4857(2) 0.0269(10) Uani 1 1 d .
C49 C -0.3404(4) 0.6949(3) 0.4846(3) 0.0284(10) Uani 1 1 d .
C50 C -0.4050(3) 0.6563(3) 0.4417(3) 0.0271(10) Uani 1 1 d .
C51 C -0.4402(3) 0.6760(3) 0.3721(3) 0.0287(11) Uani 1 1 d .
C52 C -0.4255(3) 0.7415(3) 0.3111(3) 0.0274(10) Uani 1 1 d .
C53 C -0.3852(4) 0.6948(3) 0.2330(3) 0.0316(11) Uani 1 1 d .
C54 C -0.3019(4) 0.6935(3) 0.1704(3) 0.0304(11) Uani 1 1 d .
C55 C -0.2133(4) 0.7395(3) 0.1510(3) 0.0298(11) Uani 1 1 d .
C56 C -0.1824(4) 0.7842(3) 0.2111(3) 0.0281(10) Uani 1 1 d .
C57 C -0.0912(4) 0.7656(3) 0.2351(2) 0.0262(10) Uani 1 1 d .
C58 C -0.0832(4) 0.8363(3) 0.2771(3) 0.0283(10) Uani 1 1 d .
C59 C -0.3209(4) 0.7739(3) 0.4468(3) 0.0279(10) Uani 1 1 d .
C60 C -0.2370(4) 0.8684(3) 0.2377(3) 0.0347(12) Uani 1 1 d .
C61 C -0.3631(4) 0.9216(3) 0.4735(3) 0.0399(13) Uani 1 1 d .
C62 C -0.3408(5) 0.9689(3) 0.5268(3) 0.0491(15) Uani 1 1 d .
H62 H -0.3244 0.9460 0.5737 0.059 Uiso 1 1 calc R
C63 C -0.3422(5) 1.0504(3) 0.5116(4) 0.0521(15) Uani 1 1 d .
H63 H -0.3280 1.0823 0.5478 0.063 Uiso 1 1 calc R
C64 C -0.3658(4) 1.0825(3) 0.4401(3) 0.0417(13) Uani 1 1 d .
C65 C -0.3887(4) 1.0363(3) 0.3887(3) 0.0451(14) Uani 1 1 d .
H65 H -0.4040 1.0588 0.3414 0.054 Uiso 1 1 calc R
C66 C -0.3897(4) 0.9569(3) 0.4049(3) 0.0401(13) Uani 1 1 d .
H66 H -0.4083 0.9266 0.3696 0.048 Uiso 1 1 calc R
C67 C -0.3420(5) 1.2105(3) 0.4704(4) 0.0615(18) Uani 1 1 d .
H67A H -0.3488 1.2644 0.4493 0.092 Uiso 1 1 calc R
H67B H -0.2713 1.1880 0.4748 0.092 Uiso 1 1 calc R
H67C H -0.3870 1.2125 0.5216 0.092 Uiso 1 1 calc R
C68 C -0.0040(4) 0.9206(3) 0.3325(3) 0.0378(12) Uani 1 1 d .
C69 C -0.0837(5) 0.9617(3) 0.3923(3) 0.0501(15) Uani 1 1 d .
H69 H -0.1421 0.9415 0.4109 0.060 Uiso 1 1 calc R
C70 C -0.0760(5) 1.0329(4) 0.4242(4) 0.0555(16) Uani 1 1 d .
H70 H -0.1281 1.0593 0.4653 0.067 Uiso 1 1 calc R
C71 C 0.0061(5) 1.0632(4) 0.3957(4) 0.0571(17) Uani 1 1 d .
C72 C 0.0882(5) 1.0240(4) 0.3380(4) 0.0599(17) Uani 1 1 d .
H72 H 0.1459 1.0451 0.3200 0.072 Uiso 1 1 calc R
C73 C 0.0814(5) 0.9501(3) 0.3070(4) 0.0469(14) Uani 1 1 d .
H73 H 0.1362 0.9216 0.2689 0.056 Uiso 1 1 calc R
C74 C 0.0879(6) 1.1701(4) 0.4054(5) 0.083(2) Uani 1 1 d .
H74A H 0.0768 1.2203 0.4328 0.125 Uiso 1 1 calc R
H74B H 0.0977 1.1799 0.3496 0.125 Uiso 1 1 calc R
H74C H 0.1485 1.1325 0.4166 0.125 Uiso 1 1 calc R
C75 C -0.3671(4) 0.6974(3) 0.6922(3) 0.0337(11) Uani 1 1 d .
C76 C -0.2941(4) 0.7266(3) 0.7338(3) 0.0422(13) Uani 1 1 d .
H76A H -0.2234 0.6997 0.7113 0.063 Uiso 1 1 calc R
H76B H -0.3096 0.7144 0.7891 0.063 Uiso 1 1 calc R
H76C H -0.3036 0.7842 0.7272 0.063 Uiso 1 1 calc R
C77 C -0.4815(4) 0.7369(3) 0.7246(3) 0.0462(14) Uani 1 1 d .
H77A H -0.5235 0.7166 0.6963 0.069 Uiso 1 1 calc R
H77B H -0.4936 0.7946 0.7182 0.069 Uiso 1 1 calc R
H77C H -0.4995 0.7244 0.7796 0.069 Uiso 1 1 calc R
C78 C -0.3449(4) 0.6047(3) 0.6923(3) 0.0404(12) Uani 1 1 d .
H78A H -0.3912 0.5880 0.6656 0.061 Uiso 1 1 calc R
H78B H -0.3551 0.5857 0.7458 0.061 Uiso 1 1 calc R
H78C H -0.2743 0.5824 0.6656 0.061 Uiso 1 1 calc R
C79 C -0.1856(5) 0.8550(4) -0.0243(3) 0.0501(15) Uani 1 1 d .
C80 C -0.2033(7) 0.7976(5) -0.0767(5) 0.091(3) Uani 1 1 d .
H80A H -0.2634 0.7787 -0.0517 0.136 Uiso 1 1 calc R
H80B H -0.1437 0.7524 -0.0874 0.136 Uiso 1 1 calc R
H80C H -0.2145 0.8240 -0.1253 0.136 Uiso 1 1 calc R
C81 C -0.2746(7) 0.9279(4) -0.0038(5) 0.095(3) Uani 1 1 d .
H81A H -0.2579 0.9631 0.0305 0.142 Uiso 1 1 calc R
H81B H -0.3357 0.9111 0.0226 0.142 Uiso 1 1 calc R
H81C H -0.2872 0.9564 -0.0512 0.142 Uiso 1 1 calc R
C82 C -0.0908(7) 0.8894(5) -0.0590(4) 0.087(2) Uani 1 1 d .
H82A H -0.0837 0.9267 -0.0219 0.130 Uiso 1 1 calc R
H82B H -0.1003 0.9172 -0.1074 0.130 Uiso 1 1 calc R
H82C H -0.0292 0.8459 -0.0693 0.130 Uiso 1 1 calc R
C83 C 0.1734(4) 0.7726(4) 0.0694(3) 0.0450(14) Uani 1 1 d .
C84 C 0.1798(6) 0.7063(4) 0.0148(4) 0.080(2) Uani 1 1 d .
H84A H 0.1184 0.7178 -0.0068 0.119 Uiso 1 1 calc R
H84B H 0.1854 0.6561 0.0430 0.119 Uiso 1 1 calc R
H84C H 0.2398 0.7022 -0.0274 0.119 Uiso 1 1 calc R
C85 C 0.1551(5) 0.8568(4) 0.0339(4) 0.070(2) Uani 1 1 d .
H85A H 0.1526 0.8957 0.0730 0.105 Uiso 1 1 calc R
H85B H 0.0904 0.8693 0.0167 0.105 Uiso 1 1 calc R
H85C H 0.2108 0.8587 -0.0104 0.105 Uiso 1 1 calc R
C86 C 0.2683(5) 0.7598(5) 0.1070(4) 0.074(2) Uani 1 1 d .
H86A H 0.2594 0.8043 0.1418 0.111 Uiso 1 1 calc R
H86B H 0.3296 0.7567 0.0663 0.111 Uiso 1 1 calc R
H86C H 0.2754 0.7102 0.1365 0.111 Uiso 1 1 calc R
C87 C 0.2201(4) 0.7241(4) 0.3267(4) 0.0509(15) Uani 1 1 d .
H87 H 0.1705 0.7437 0.2925 0.061 Uiso 1 1 calc R
C88 C 0.8165(5) 1.0716(3) 0.2136(3) 0.0540(17) Uani 1 1 d .
H88 H 0.7985 1.0395 0.2606 0.065 Uiso 1 1 calc R
C89 C 0.4208(7) 0.4031(7) 0.0342(5) 0.114(4) Uani 1 1 d .
H89 H 0.4299 0.4300 -0.0172 0.136 Uiso 1 1 calc R
C90 C 0.4712(5) 0.9668(5) 0.1800(4) 0.072(2) Uani 1 1 d .
H90 H 0.5379 0.9422 0.1945 0.086 Uiso 1 1 calc R

loop_
_atom_site_aniso_label
_atom_site_aniso_U_11
_atom_site_aniso_U_22
_atom_site_aniso_U_33
_atom_site_aniso_U_23
_atom_site_aniso_U_13
_atom_site_aniso_U_12
Cl1 0.0409(8) 0.0604(9) 0.0720(10) 0.0138(8) -0.0132(8) -0.0209(7)
Cl2 0.0644(11) 0.1483(19) 0.0533(10) 0.0327(11) -0.0211(9) -0.0524(12)
Cl3 0.0582(11) 0.0543(10) 0.1497(19) 0.0167(11) -0.0468(12) -0.0185(8)
Cl4 0.0783(11) 0.0426(8) 0.0484(9) -0.0072(7) 0.0133(8) -0.0135(8)
Cl5 0.1251(18) 0.0563(11) 0.0889(14) -0.0200(10) -0.0090(13) -0.0320(11)
Cl6 0.0709(13) 0.1224(17) 0.0661(12) 0.0192(12) 0.0051(10) 0.0051(12)
Cl7 0.1048(18) 0.166(2) 0.1097(19) 0.0222(17) -0.0541(16) -0.0694(18)
Cl8 0.115(2) 0.135(2) 0.152(3) -0.008(2) -0.033(2) -0.0413(18)
Cl9 0.0731(14) 0.227(3) 0.0432(10) 0.0042(14) -0.0041(10) 0.0057(17)
Cl10 0.145(2) 0.1185(18) 0.1025(17) 0.0178(14) -0.0567(17) -0.0764(17)
Cl11 0.229(4) 0.162(3) 0.0821(18) 0.0082(18) 0.043(2) 0.086(3)
Cl12 0.0995(17) 0.1034(17) 0.143(2) -0.0031(15) -0.0176(16) -0.0504(14)
O1 0.038(2) 0.037(2) 0.037(2) 0.0025(16) -0.0054(17) -0.0094(16)
O2 0.0352(19) 0.0309(19) 0.0306(18) -0.0037(14) -0.0045(15) -0.0123(15)
O3 0.037(2) 0.037(2) 0.049(2) 0.0091(17) -0.0114(18) -0.0037(17)
O4 0.0302(18) 0.0244(16) 0.0377(19) -0.0007(14) -0.0030(15) -0.0049(14)
O5 0.0367(19) 0.0297(17) 0.0218(17) -0.0018(13) 0.0003(15) -0.0111(14)
O6 0.0337(18) 0.0337(17) 0.0186(15) -0.0038(13) -0.0006(14) -0.0089(15)
O7 0.040(2) 0.0395(19) 0.0231(17) -0.0070(14) -0.0020(15) -0.0176(16)
O8 0.038(2) 0.066(3) 0.036(2) 0.0227(18) -0.0038(17) -0.0040(19)
O9 0.057(3) 0.072(3) 0.047(2) 0.023(2) -0.016(2) -0.031(2)
O10 0.0275(17) 0.0356(18) 0.0298(17) -0.0005(14) 0.0024(14) -0.0123(14)
O11 0.041(2) 0.042(2) 0.039(2) 0.0099(16) 0.0049(17) -0.0156(17)
O12 0.067(3) 0.035(2) 0.066(3) 0.0038(19) -0.013(2) -0.0092(19)
O13 0.077(3) 0.059(3) 0.096(4) -0.021(3) -0.018(3) -0.020(3)
N1 0.034(2) 0.030(2) 0.034(2) -0.0013(18) -0.0044(19) -0.0098(18)
N2 0.058(3) 0.030(2) 0.033(2) -0.0032(19) 0.005(2) -0.010(2)
C1 0.043(3) 0.028(3) 0.037(3) -0.011(2) -0.004(2) -0.008(2)
C2 0.041(3) 0.022(2) 0.031(3) -0.008(2) -0.001(2) -0.011(2)
C3 0.042(3) 0.030(3) 0.031(3) -0.003(2) -0.004(2) -0.021(2)
C4 0.050(3) 0.035(3) 0.031(3) -0.014(2) -0.007(2) -0.022(3)
C5 0.043(3) 0.031(3) 0.027(3) -0.016(2) 0.000(2) -0.016(2)
C6 0.042(3) 0.039(3) 0.025(2) -0.016(2) 0.000(2) -0.012(2)
C7 0.038(3) 0.029(2) 0.026(2) -0.014(2) 0.007(2) -0.008(2)
C8 0.025(2) 0.027(2) 0.032(3) -0.010(2) 0.004(2) -0.003(2)
C9 0.036(3) 0.022(2) 0.035(3) -0.008(2) -0.003(2) 0.000(2)
C10 0.030(3) 0.022(2) 0.031(3) -0.0016(19) -0.006(2) 0.001(2)
C11 0.038(3) 0.022(2) 0.028(2) 0.0018(19) -0.010(2) -0.006(2)
C12 0.041(3) 0.017(2) 0.037(3) 0.003(2) -0.010(2) -0.006(2)
C13 0.039(3) 0.029(2) 0.021(2) 0.0020(19) -0.002(2) -0.016(2)
C14 0.034(3) 0.029(2) 0.029(3) -0.001(2) -0.001(2) -0.019(2)
C15 0.038(3) 0.028(2) 0.039(3) -0.002(2) -0.006(2) -0.019(2)
C16 0.029(3) 0.040(3) 0.038(3) -0.008(2) -0.008(2) -0.018(2)
C17 0.036(3) 0.047(3) 0.033(3) 0.001(2) -0.016(2) -0.024(2)
C18 0.036(3) 0.041(3) 0.027(3) -0.011(2) -0.006(2) -0.018(2)
C19 0.051(3) 0.049(3) 0.025(3) -0.008(2) -0.018(2) -0.022(3)
C20 0.047(3) 0.047(3) 0.018(2) -0.012(2) -0.001(2) -0.018(3)
C21 0.041(3) 0.049(3) 0.011(2) -0.011(2) 0.001(2) -0.013(2)
C22 0.028(3) 0.043(3) 0.020(2) -0.008(2) 0.006(2) -0.008(2)
C23 0.022(2) 0.036(3) 0.020(2) -0.0036(19) 0.0063(19) -0.012(2)
C24 0.017(2) 0.040(3) 0.025(2) -0.008(2) 0.0047(19) -0.006(2)
C25 0.018(2) 0.032(3) 0.031(3) -0.006(2) 0.000(2) -0.005(2)
C26 0.021(2) 0.032(3) 0.031(3) -0.004(2) -0.008(2) -0.003(2)
C27 0.023(2) 0.033(2) 0.022(2) -0.0048(19) -0.008(2) -0.009(2)
C28 0.028(2) 0.030(2) 0.018(2) -0.0012(18) -0.0103(19) -0.008(2)
C29 0.037(3) 0.030(2) 0.020(2) 0.0004(19) -0.009(2) -0.004(2)
C30 0.039(3) 0.028(2) 0.015(2) 0.0023(18) -0.001(2) -0.013(2)
C31 0.032(3) 0.032(3) 0.016(2) -0.0031(19) 0.005(2) -0.014(2)
C32 0.025(2) 0.033(2) 0.019(2) -0.0011(19) 0.0027(19) -0.008(2)
C33 0.027(2) 0.031(3) 0.028(2) -0.003(2) 0.002(2) -0.013(2)
C34 0.028(3) 0.046(3) 0.028(3) -0.001(2) -0.002(2) -0.019(2)
C35 0.018(2) 0.043(3) 0.028(2) 0.003(2) -0.002(2) -0.011(2)
C36 0.022(2) 0.049(3) 0.027(2) 0.005(2) -0.011(2) -0.013(2)
C37 0.035(3) 0.053(3) 0.031(3) -0.004(2) -0.021(2) -0.017(2)
C38 0.034(3) 0.050(3) 0.025(3) 0.000(2) -0.016(2) -0.015(2)
C39 0.035(3) 0.054(3) 0.018(2) 0.001(2) -0.011(2) -0.016(3)
C40 0.039(3) 0.049(3) 0.017(2) 0.001(2) -0.005(2) -0.016(2)
C41 0.033(3) 0.040(3) 0.016(2) 0.003(2) 0.001(2) -0.015(2)
C42 0.026(2) 0.031(2) 0.020(2) 0.0006(19) 0.002(2) -0.011(2)
C43 0.027(2) 0.032(2) 0.021(2) 0.0015(19) -0.002(2) -0.013(2)
C44 0.022(2) 0.030(2) 0.027(2) -0.0049(19) -0.002(2) -0.010(2)
C45 0.025(2) 0.029(2) 0.022(2) -0.0032(19) -0.004(2) -0.011(2)
C46 0.029(2) 0.032(3) 0.022(2) -0.0017(19) -0.009(2) -0.013(2)
C47 0.035(3) 0.029(2) 0.017(2) -0.0065(18) -0.007(2) -0.010(2)
C48 0.035(3) 0.030(2) 0.016(2) -0.0045(18) -0.002(2) -0.009(2)
C49 0.032(3) 0.034(3) 0.016(2) -0.0057(19) 0.003(2) -0.008(2)
C50 0.026(2) 0.030(2) 0.023(2) -0.0031(19) 0.002(2) -0.010(2)
C51 0.020(2) 0.035(3) 0.028(2) -0.004(2) 0.002(2) -0.006(2)
C52 0.018(2) 0.033(3) 0.031(3) 0.003(2) -0.007(2) -0.008(2)
C53 0.029(3) 0.038(3) 0.031(3) 0.007(2) -0.017(2) -0.007(2)
C54 0.031(3) 0.042(3) 0.022(2) 0.008(2) -0.012(2) -0.011(2)
C55 0.033(3) 0.037(3) 0.019(2) 0.006(2) -0.004(2) -0.010(2)
C56 0.031(3) 0.028(2) 0.025(2) 0.0049(19) -0.001(2) -0.012(2)
C57 0.029(3) 0.033(2) 0.019(2) 0.0019(19) -0.003(2) -0.012(2)
C58 0.029(3) 0.027(2) 0.028(2) 0.0026(19) -0.003(2) -0.008(2)
C59 0.032(3) 0.027(2) 0.025(3) -0.0051(19) -0.004(2) -0.007(2)
C60 0.037(3) 0.034(3) 0.034(3) 0.008(2) -0.005(2) -0.012(2)
C61 0.044(3) 0.033(3) 0.035(3) -0.013(2) 0.010(2) -0.008(2)
C62 0.069(4) 0.034(3) 0.041(3) -0.007(2) -0.006(3) -0.011(3)
C63 0.069(4) 0.035(3) 0.052(4) -0.016(3) -0.009(3) -0.013(3)
C64 0.044(3) 0.027(3) 0.044(3) 0.002(2) 0.008(3) -0.005(2)
C65 0.047(3) 0.040(3) 0.045(3) 0.001(3) -0.007(3) -0.006(3)
C66 0.040(3) 0.032(3) 0.044(3) 0.001(2) -0.003(3) -0.006(2)
C67 0.073(4) 0.027(3) 0.079(5) -0.014(3) 0.002(4) -0.014(3)
C68 0.041(3) 0.031(3) 0.044(3) 0.003(2) -0.016(3) -0.010(2)
C69 0.054(4) 0.044(3) 0.050(3) -0.012(3) -0.007(3) -0.010(3)
C70 0.053(4) 0.049(4) 0.063(4) -0.014(3) -0.008(3) -0.010(3)
C71 0.071(5) 0.043(3) 0.060(4) -0.017(3) -0.020(4) -0.008(3)
C72 0.056(4) 0.058(4) 0.079(5) -0.001(3) -0.021(4) -0.030(3)
C73 0.046(3) 0.037(3) 0.060(4) -0.012(3) -0.011(3) -0.012(3)
C74 0.093(6) 0.059(4) 0.109(6) -0.013(4) -0.032(5) -0.027(4)
C75 0.041(3) 0.040(3) 0.018(2) -0.004(2) 0.001(2) -0.011(2)
C76 0.046(3) 0.046(3) 0.034(3) -0.008(2) -0.006(3) -0.012(3)
C77 0.040(3) 0.057(3) 0.031(3) -0.004(3) 0.006(2) -0.003(3)
C78 0.043(3) 0.046(3) 0.035(3) 0.002(2) -0.005(2) -0.019(3)
C79 0.052(4) 0.066(4) 0.031(3) 0.017(3) -0.011(3) -0.013(3)
C80 0.113(7) 0.088(6) 0.075(5) 0.000(4) -0.010(5) -0.043(5)
C81 0.130(8) 0.065(5) 0.098(6) 0.034(4) -0.058(6) -0.015(5)
C82 0.098(6) 0.109(6) 0.058(4) 0.039(4) -0.009(4) -0.047(5)
C83 0.041(3) 0.062(4) 0.033(3) 0.000(3) 0.006(2) -0.028(3)
C84 0.103(6) 0.087(5) 0.050(4) -0.027(4) 0.012(4) -0.046(5)
C85 0.068(5) 0.079(5) 0.061(4) 0.030(4) -0.001(4) -0.031(4)
C86 0.042(4) 0.105(6) 0.073(5) 0.009(4) 0.008(3) -0.031(4)
C87 0.042(3) 0.063(4) 0.057(4) 0.024(3) -0.020(3) -0.026(3)
C88 0.086(5) 0.027(3) 0.037(3) 0.000(2) 0.003(3) -0.006(3)
C89 0.102(7) 0.221(12) 0.060(5) 0.055(6) -0.047(5) -0.100(8)
C90 0.054(4) 0.096(5) 0.064(4) -0.009(4) -0.028(4) 0.000(4)

loop_
_atom_type_symbol
_atom_type_description
_atom_type_scat_dispersion_real
_atom_type_scat_dispersion_imag
_atom_type_scat_source
C C 0.0033 0.0016 'International Tables Vol C Tables 4.2.6.8 and 6.1.1.4'
H H 0.0000 0.0000 'International Tables Vol C Tables 4.2.6.8 and 6.1.1.4'
N N 0.0061 0.0033 'International Tables Vol C Tables 4.2.6.8 and 6.1.1.4'
O O 0.0106 0.0060 'International Tables Vol C Tables 4.2.6.8 and 6.1.1.4'
Cl Cl 0.1484 0.1585 'International Tables Vol C Tables 4.2.6.8 and 6.1.1.4'

loop_
_geom_angle_atom_site_label_1
_geom_angle_atom_site_label_2
_geom_angle_atom_site_label_3
_geom_angle
C58 O4 C60 108.4(4)
C49 O6 O7 104.1(3)
C75 O7 O6 107.9(3)
C55 O8 O9 106.2(3)
C79 O9 O8 105.0(4)
C43 O10 O11 107.0(3)
C83 O11 O10 107.6(3)
C64 O12 C67 118.5(5)
C74 O13 C71 117.2(6)
C58 N1 C68 121.0(4)
C59 N2 C61 127.2(4)
C59 N2 HN2 115.9(4)
C61 N2 HN2 116.6(4)
C9 C1 C5 120.4(5)
C9 C1 C2 119.9(4)
C5 C1 C2 107.8(4)
C12 C2 C3 119.3(4)
C12 C2 C1 120.2(5)
C3 C2 C1 107.9(4)
C15 C3 C4 119.7(5)
C15 C3 C2 120.2(4)
C4 C3 C2 108.0(4)
C18 C4 C3 120.2(5)
C18 C4 C5 119.9(5)
C3 C4 C5 108.0(4)
C6 C5 C1 119.5(4)
C6 C5 C4 120.1(5)
C1 C5 C4 108.3(4)
C5 C6 C20 119.8(5)
C5 C6 C7 120.4(4)
C20 C6 C7 107.9(4)
C8 C7 C22 119.0(4)
C8 C7 C6 119.9(5)
C22 C7 C6 108.0(4)
C7 C8 C25 120.0(4)
C7 C8 C9 119.5(4)
C25 C8 C9 108.3(4)
C1 C9 C8 120.3(5)
C1 C9 C10 119.5(4)
C8 C9 C10 107.2(4)
C11 C10 C26 120.7(4)
C11 C10 C9 120.1(4)
C26 C10 C9 107.7(4)
C10 C11 C12 120.9(4)
C10 C11 C29 119.7(4)
C12 C11 C29 106.8(4)
C2 C12 C11 119.4(4)
C2 C12 C13 120.4(4)
C11 C12 C13 108.3(4)
C14 C13 C30 119.6(4)
C14 C13 C12 119.7(4)
C30 C13 C12 108.2(4)
C13 C14 C15 121.2(4)
C13 C14 C33 118.8(4)
C15 C14 C33 107.5(4)
C3 C15 C16 119.9(4)
C3 C15 C14 119.1(4)
C16 C15 C14 108.9(4)
C17 C16 C15 120.8(5)
C17 C16 C34 119.3(5)
C15 C16 C34 108.0(4)
C16 C17 C37 119.7(5)
C16 C17 C18 120.0(5)
C37 C17 C18 107.4(4)
C4 C18 C19 119.3(5)
C4 C18 C17 119.4(4)
C19 C18 C17 108.3(4)
C20 C19 C18 120.7(5)
C20 C19 C38 119.4(5)
C18 C19 C38 107.6(5)
C19 C20 C6 120.1(5)
C19 C20 C21 119.6(5)
C6 C20 C21 108.1(4)
C40 C21 C20 120.5(5)
C40 C21 C22 117.7(4)
C20 C21 C22 108.2(4)
C23 C22 C7 120.7(4)
C23 C22 C21 119.1(4)
C7 C22 C21 107.8(4)
C22 C23 C42 121.5(4)
C22 C23 C24 119.8(4)
C42 C23 C24 107.9(4)
C25 C24 C23 119.8(4)
C25 C24 C44 123.1(4)
C23 C24 C44 108.4(4)
C24 C25 C26 119.4(4)
C24 C25 C8 120.5(4)
C26 C25 C8 108.1(4)
C27 C26 C25 118.3(4)
C27 C26 C10 119.4(4)
C25 C26 C10 108.9(4)
C26 C27 C28 120.3(4)
C26 C27 C45 122.6(4)
C28 C27 C45 109.8(4)
C29 C28 C27 120.3(4)
C29 C28 C47 122.3(4)
C27 C28 C47 109.6(4)
C28 C29 C30 118.6(4)
C28 C29 C11 119.3(4)
C30 C29 C11 108.9(4)
C31 C30 C29 118.5(4)
C31 C30 C13 121.6(4)
C29 C30 C13 107.8(4)
C30 C31 C48 123.6(4)
C30 C31 C32 119.1(4)
C48 C31 C32 108.4(4)
C33 C32 C31 119.5(4)
C33 C32 C50 122.9(4)
C31 C32 C50 107.9(4)
C32 C33 C34 118.9(4)
C32 C33 C14 121.3(4)
C34 C33 C14 108.0(4)
C35 C34 C33 117.9(4)
C35 C34 C16 120.2(4)
C33 C34 C16 107.5(4)
C34 C35 C36 120.5(4)
C34 C35 C51 123.0(4)
C36 C35 C51 108.9(4)
C37 C36 C53 123.1(5)
C37 C36 C35 119.2(5)
C53 C36 C35 109.6(4)
C36 C37 C38 118.2(5)
C36 C37 C17 120.8(5)
C38 C37 C17 108.9(4)
C39 C38 C37 119.2(5)
C39 C38 C19 120.7(5)
C37 C38 C19 107.9(4)
C38 C39 C40 119.9(5)
C38 C39 C54 123.1(5)
C40 C39 C54 108.7(4)
C21 C40 C41 121.9(4)
C21 C40 C39 119.8(5)
C41 C40 C39 109.0(4)
C42 C41 C40 119.5(4)
C42 C41 C55 125.5(4)
C40 C41 C55 108.6(4)
C41 C42 C23 119.6(4)
C41 C42 C43 125.5(4)
C23 C42 C43 108.6(4)
O10 C43 C57 112.1(4)
O10 C43 C42 112.3(3)
C57 C43 C42 108.7(4)
O10 C43 C44 100.7(3)
C57 C43 C44 122.2(4)
C42 C43 C44 100.2(3)
C45 C44 C24 117.4(4)
C45 C44 C43 133.4(4)
C24 C44 C43 106.5(4)
C44 C45 C27 118.9(4)
C44 C45 C46 131.7(4)
C27 C45 C46 105.3(4)
O2 C46 C47 128.1(4)
O2 C46 C45 128.5(4)
C47 C46 C45 103.3(4)
C48 C47 C28 119.1(4)
C48 C47 C46 129.8(4)
C28 C47 C46 106.3(4)
C47 C48 C31 117.2(4)
C47 C48 C49 133.5(4)
C31 C48 C49 105.9(4)
O6 C49 C48 108.5(3)
O6 C49 C59 112.7(4)
C48 C49 C59 119.2(4)
O6 C49 C50 101.8(4)
C48 C49 C50 99.8(4)
C59 C49 C50 112.9(4)
C51 C50 C32 117.7(4)
C51 C50 C49 132.1(4)
C32 C50 C49 105.5(4)
C50 C51 C35 118.7(4)
C50 C51 C52 132.1(4)
C35 C51 C52 104.7(4)
O1 C52 C51 128.3(4)
O1 C52 C53 127.4(4)
C51 C52 C53 103.7(4)
C54 C53 C36 119.1(4)
C54 C53 C52 133.8(4)
C36 C53 C52 104.1(4)
C53 C54 C39 117.2(4)
C53 C54 C55 134.5(4)
C39 C54 C55 106.3(4)
O8 C55 C56 111.0(4)
O8 C55 C41 113.4(4)
C56 C55 C41 107.3(4)
O8 C55 C54 99.9(4)
C56 C55 C54 124.4(4)
C41 C55 C54 100.4(4)
C57 C56 C60 107.4(4)
C57 C56 C55 127.3(4)
C60 C56 C55 123.5(4)
C56 C57 C58 108.7(4)
C56 C57 C43 125.3(4)
C58 C57 C43 124.9(4)
N1 C58 O4 125.4(4)
N1 C58 C57 126.6(4)
O4 C58 C57 107.6(4)
O5 C59 N2 126.0(4)
O5 C59 C49 119.6(4)
N2 C59 C49 114.4(4)
O3 C60 O4 120.4(4)
O3 C60 C56 131.9(5)
O4 C60 C56 107.6(4)
C62 C61 C66 118.8(5)
C62 C61 N2 119.2(5)
C66 C61 N2 121.8(5)
C61 C62 C63 121.2(5)
C61 C62 H62 119.4
C63 C62 H62 119.4
C62 C63 C64 117.8(5)
C62 C63 H63 121.1
C64 C63 H63 121.1
C65 C64 O12 117.1(5)
C65 C64 C63 120.7(5)
O12 C64 C63 122.2(5)
C64 C65 C66 121.2(5)
C64 C65 H65 119.4
C66 C65 H65 119.4
C65 C66 C61 120.2(5)
C65 C66 H66 119.9
C61 C66 H66 119.9
O12 C67 H67A 109.5
O12 C67 H67B 109.5
H67A C67 H67B 109.5
O12 C67 H67C 109.5
H67A C67 H67C 109.5
H67B C67 H67C 109.5
C73 C68 C69 119.2(5)
C73 C68 N1 117.4(5)
C69 C68 N1 123.3(5)
C70 C69 C68 120.1(6)
C70 C69 H69 120.0
C68 C69 H69 120.0
C71 C70 C69 119.9(6)
C71 C70 H70 120.1
C69 C70 H70 120.1
C70 C71 C72 122.3(6)
C70 C71 O13 114.9(6)
C72 C71 O13 122.8(6)
C71 C72 C73 117.6(6)
C71 C72 H72 121.2
C73 C72 H72 121.2
C68 C73 C72 120.8(5)
C68 C73 H73 119.6
C72 C73 H73 119.6
O13 C74 H74A 109.5
O13 C74 H74B 109.5
H74A C74 H74B 109.5
O13 C74 H74C 109.5
H74A C74 H74C 109.5
H74B C74 H74C 109.5
O7 C75 C77 109.9(4)
O7 C75 C76 100.4(4)
C77 C75 C76 113.1(4)
O7 C75 C78 109.6(4)
C77 C75 C78 112.0(5)
C76 C75 C78 111.2(4)
C75 C76 H76A 109.5
C75 C76 H76B 109.5
H76A C76 H76B 109.5
C75 C76 H76C 109.5
H76A C76 H76C 109.5
H76B C76 H76C 109.5
C75 C77 H77A 109.5
C75 C77 H77B 109.5
H77A C77 H77B 109.5
C75 C77 H77C 109.5
H77A C77 H77C 109.5
H77B C77 H77C 109.5
C75 C78 H78A 109.5
C75 C78 H78B 109.5
H78A C78 H78B 109.5
C75 C78 H78C 109.5
H78A C78 H78C 109.5
H78B C78 H78C 109.5
O9 C79 C80 115.3(5)
O9 C79 C81 108.0(5)
C80 C79 C81 113.7(6)
O9 C79 C82 100.0(5)
C80 C79 C82 113.7(6)
C81 C79 C82 104.9(6)
C79 C80 H80A 109.5
C79 C80 H80B 109.5
H80A C80 H80B 109.5
C79 C80 H80C 109.5
H80A C80 H80C 109.5
H80B C80 H80C 109.5
C79 C81 H81A 109.5
C79 C81 H81B 109.5
H81A C81 H81B 109.5
C79 C81 H81C 109.5
H81A C81 H81C 109.5
H81B C81 H81C 109.5
C79 C82 H82A 109.5
C79 C82 H82B 109.5
H82A C82 H82B 109.5
C79 C82 H82C 109.5
H82A C82 H82C 109.5
H82B C82 H82C 109.5
O11 C83 C84 110.0(5)
O11 C83 C85 99.7(5)
C84 C83 C85 115.0(6)
O11 C83 C86 109.9(5)
C84 C83 C86 113.4(6)
C85 C83 C86 107.9(5)
C83 C84 H84A 109.5
C83 C84 H84B 109.5
H84A C84 H84B 109.5
C83 C84 H84C 109.5
H84A C84 H84C 109.5
H84B C84 H84C 109.5
C83 C85 H85A 109.5
C83 C85 H85B 109.5
H85A C85 H85B 109.5
C83 C85 H85C 109.5
H85A C85 H85C 109.5
H85B C85 H85C 109.5
C83 C86 H86A 109.5
C83 C86 H86B 109.5
H86A C86 H86B 109.5
C83 C86 H86C 109.5
H86A C86 H86C 109.5
H86B C86 H86C 109.5
Cl3 C87 Cl1 111.1(3)
Cl3 C87 Cl2 110.1(3)
Cl1 C87 Cl2 109.0(3)
Cl3 C87 H87 108.8
Cl1 C87 H87 108.8
Cl2 C87 H87 108.8
Cl6 C88 Cl5 112.3(3)
Cl6 C88 Cl4 109.8(3)
Cl5 C88 Cl4 110.7(4)
Cl6 C88 H88 108.0
Cl5 C88 H88 108.0
Cl4 C88 H88 108.0
Cl9 C89 Cl7 121.5(6)
Cl9 C89 Cl8 102.4(5)
Cl7 C89 Cl8 105.4(5)
Cl9 C89 H89 108.9
Cl7 C89 H89 108.9
Cl8 C89 H89 108.9
Cl11 C90 Cl10 111.4(5)
Cl11 C90 Cl12 111.0(4)
Cl10 C90 Cl12 110.8(4)
Cl11 C90 H90 107.8
Cl10 C90 H90 107.8
Cl12 C90 H90 107.8

loop_
_geom_bond_atom_site_label_1
_geom_bond_atom_site_label_2
_geom_bond_distance
Cl1 C87 1.755(6)
Cl2 C87 1.789(6)
Cl3 C87 1.749(6)
Cl4 C88 1.755(6)
Cl5 C88 1.748(7)
Cl6 C88 1.740(7)
Cl7 C89 1.695(7)
Cl8 C89 1.843(11)
Cl9 C89 1.671(10)
Cl10 C90 1.733(7)
Cl11 C90 1.682(8)
Cl12 C90 1.742(8)
O1 C52 1.200(5)
O2 C46 1.191(5)
O3 C60 1.207(6)
O4 C58 1.394(5)
O4 C60 1.401(6)
O5 C59 1.214(5)
O6 C49 1.445(5)
O6 O7 1.496(4)
O7 C75 1.455(5)
O8 C55 1.425(5)
O8 O9 1.464(5)
O9 C79 1.453(6)
O10 C43 1.443(5)
O10 O11 1.473(5)
O11 C83 1.443(6)
O12 C64 1.375(6)
O12 C67 1.395(7)
O13 C74 1.374(9)
O13 C71 1.424(7)
N1 C58 1.253(6)
N1 C68 1.439(6)
N2 C59 1.352(6)
N2 C61 1.417(6)
N2 HN2 0.978(4)
C1 C9 1.394(7)
C1 C5 1.438(7)
C1 C2 1.451(7)
C2 C12 1.398(7)
C2 C3 1.450(7)
C3 C15 1.411(7)
C3 C4 1.439(7)
C4 C18 1.408(7)
C4 C5 1.452(7)
C5 C6 1.397(7)
C6 C20 1.441(7)
C6 C7 1.452(7)
C7 C8 1.394(7)
C7 C22 1.443(7)
C8 C25 1.446(6)
C8 C9 1.448(7)
C9 C10 1.462(6)
C10 C11 1.373(7)
C10 C26 1.440(7)
C11 C12 1.447(7)
C11 C29 1.457(6)
C12 C13 1.448(7)
C13 C14 1.383(7)
C13 C30 1.440(6)
C14 C15 1.438(7)
C14 C33 1.456(6)
C15 C16 1.427(7)
C16 C17 1.392(7)
C16 C34 1.458(7)
C17 C37 1.448(7)
C17 C18 1.449(7)
C18 C19 1.439(7)
C19 C20 1.398(7)
C19 C38 1.462(7)
C20 C21 1.442(7)
C21 C40 1.400(7)
C21 C22 1.447(7)
C22 C23 1.382(6)
C23 C42 1.437(6)
C23 C24 1.446(6)
C24 C25 1.370(7)
C24 C44 1.456(6)
C25 C26 1.428(7)
C26 C27 1.387(6)
C27 C28 1.430(6)
C27 C45 1.443(6)
C28 C29 1.387(7)
C28 C47 1.445(6)
C29 C30 1.435(7)
C30 C31 1.383(6)
C31 C48 1.442(6)
C31 C32 1.443(6)
C32 C33 1.380(6)
C32 C50 1.447(6)
C33 C34 1.442(7)
C34 C35 1.380(7)
C35 C36 1.444(6)
C35 C51 1.445(7)
C36 C37 1.387(7)
C36 C53 1.432(7)
C37 C38 1.423(7)
C38 C39 1.377(7)
C39 C40 1.444(7)
C39 C54 1.456(7)
C40 C41 1.429(7)
C41 C42 1.358(7)
C41 C55 1.532(7)
C42 C43 1.519(6)
C43 C57 1.498(6)
C43 C44 1.542(6)
C44 C45 1.388(6)
C45 C46 1.548(6)
C46 C47 1.518(6)
C47 C48 1.395(7)
C48 C49 1.519(6)
C49 C59 1.525(6)
C49 C50 1.541(6)
C50 C51 1.388(6)
C51 C52 1.518(6)
C52 C53 1.527(7)
C53 C54 1.386(7)
C54 C55 1.563(7)
C55 C56 1.505(7)
C56 C57 1.350(6)
C56 C60 1.485(7)
C57 C58 1.474(6)
C61 C62 1.382(7)
C61 C66 1.383(7)
C62 C63 1.396(8)
C62 H62 0.9300
C63 C64 1.399(8)
C63 H63 0.9300
C64 C65 1.349(8)
C65 C66 1.371(7)
C65 H65 0.9300
C66 H66 0.9300
C67 H67A 0.9600
C67 H67B 0.9600
C67 H67C 0.9600
C68 C73 1.356(8)
C68 C69 1.394(8)
C69 C70 1.393(8)
C69 H69 0.9300
C70 C71 1.333(9)
C70 H70 0.9300
C71 C72 1.379(9)
C72 C73 1.423(8)
C72 H72 0.9300
C73 H73 0.9300
C74 H74A 0.9600
C74 H74B 0.9600
C74 H74C 0.9600
C75 C77 1.524(7)
C75 C76 1.529(7)
C75 C78 1.531(7)
C76 H76A 0.9600
C76 H76B 0.9600
C76 H76C 0.9600
C77 H77A 0.9600
C77 H77B 0.9600
C77 H77C 0.9600
C78 H78A 0.9600
C78 H78B 0.9600
C78 H78C 0.9600
C79 C80 1.461(9)
C79 C81 1.496(9)
C79 C82 1.540(10)
C80 H80A 0.9600
C80 H80B 0.9600
C80 H80C 0.9600
C81 H81A 0.9600
C81 H81B 0.9600
C81 H81C 0.9600
C82 H82A 0.9600
C82 H82B 0.9600
C82 H82C 0.9600
C83 C84 1.482(8)
C83 C85 1.516(8)
C83 C86 1.532(9)
C84 H84A 0.9600
C84 H84B 0.9600
C84 H84C 0.9600
C85 H85A 0.9600
C85 H85B 0.9600
C85 H85C 0.9600
C86 H86A 0.9600
C86 H86B 0.9600
C86 H86C 0.9600
C87 H87 0.9800
C88 H88 0.9800
C89 H89 0.9800
C90 H90 0.9800

loop_
_geom_hbond_atom_site_label_D
_geom_hbond_atom_site_label_H
_geom_hbond_atom_site_label_A
_geom_hbond_distance_DH
_geom_hbond_distance_HA
_geom_hbond_distance_DA
_geom_hbond_angle_DHA
N2 HN2 O6 0.978(4) 2.128(3) 2.642(5) 111.1(2)
N2 HN2 O7 0.978(4) 2.145(3) 2.798(5) 122.8(3)
